data_2215006
loop_
_publ_author_name
'Jin, Hui-Min'
'Li, Pei-Fan'
'Li, Cai-Yun'
'Liu, Bin'

_publ_section_title
;
 1,4-Bis(4-chlorobenzoyl)piperazine
;
_journal_coeditor_code BT2456
_journal_issue 9
_journal_name_full 'Acta Crystallographica Section E'
_journal_page_first o3689
_journal_page_last o3689
_journal_paper_doi 10.1107/S1600536807037300
_journal_volume 63
_journal_year 2007
_chemical_formula_iupac 'C18 H16 Cl2 N2 O2'
_chemical_formula_moiety 'C18 H16 Cl2 N2 O2'
_chemical_formula_sum 'C18 H16 Cl2 N2 O2'
_chemical_formula_weight 363.23
_chemical_name_systematic
;
1,4-Bis(4-chlorobenzoyl)piperazine
;
_space_group_IT_number 14
_symmetry_cell_setting monoclinic
_symmetry_space_group_name_Hall '-P 2yn'
_symmetry_space_group_name_H-M 'P 1 21/n 1'
_atom_sites_solution_hydrogens geom
_atom_sites_solution_primary direct
_atom_sites_solution_secondary difmap
_cell_angle_alpha 90.00
_cell_angle_beta 96.959(3)
_cell_angle_gamma 90.00
_cell_formula_units_Z 4
_cell_length_a 11.892(2)
_cell_length_b 11.413(2)
_cell_length_c 12.653(2)
_cell_measurement_reflns_used 1786
_cell_measurement_temperature 294(2)
_cell_measurement_theta_max 26.15
_cell_measurement_theta_min 2.51
_cell_volume 1704.7(5)
_computing_cell_refinement SMART
_computing_data_collection 'SMART (Bruker, 1997)'
_computing_data_reduction 'SAINT (Bruker, 1997)'
_computing_molecular_graphics 'SHELXTL (Bruker, 1997)'
_computing_publication_material SHELXTL
_computing_structure_refinement 'SHELXL97 (Sheldrick, 1997)'
_computing_structure_solution 'SHELXS97 (Sheldrick, 1997)'
_diffrn_ambient_temperature 294(2)
_diffrn_measured_fraction_theta_full 0.992
_diffrn_measured_fraction_theta_max 0.992
_diffrn_measurement_device_type 'Bruker SMART 1K CCD area-detector'
_diffrn_measurement_method '\f and \w'
_diffrn_radiation_monochromator graphite
_diffrn_radiation_source 'fine-focus sealed tube'
_diffrn_radiation_type MoK\a
_diffrn_radiation_wavelength 0.71073
_diffrn_reflns_av_R_equivalents 0.0440
_diffrn_reflns_av_sigmaI/netI 0.0550
_diffrn_reflns_limit_h_max 14
_diffrn_reflns_limit_h_min -14
_diffrn_reflns_limit_k_max 14
_diffrn_reflns_limit_k_min -7
_diffrn_reflns_limit_l_max 15
_diffrn_reflns_limit_l_min -15
_diffrn_reflns_number 9538
_diffrn_reflns_theta_full 26.41
_diffrn_reflns_theta_max 26.41
_diffrn_reflns_theta_min 2.22
_exptl_absorpt_coefficient_mu 0.394
_exptl_absorpt_correction_T_max 0.9543
_exptl_absorpt_correction_T_min 0.9397
_exptl_absorpt_correction_type multi-scan
_exptl_absorpt_process_details '(SADABS; Sheldrick, 1996)'
_exptl_crystal_colour colourless
_exptl_crystal_density_diffrn 1.415
_exptl_crystal_density_method 'not measured'
_exptl_crystal_description block
_exptl_crystal_F_000 752
_exptl_crystal_size_max 0.16
_exptl_crystal_size_mid 0.14
_exptl_crystal_size_min 0.12
_refine_diff_density_max 0.374
_refine_diff_density_min -0.215
_refine_ls_extinction_method none
_refine_ls_goodness_of_fit_ref 1.001
_refine_ls_hydrogen_treatment constr
_refine_ls_matrix_type full
_refine_ls_number_parameters 217
_refine_ls_number_reflns 3473
_refine_ls_number_restraints 0
_refine_ls_restrained_S_all 1.001
_refine_ls_R_factor_all 0.1067
_refine_ls_R_factor_gt 0.0433
_refine_ls_shift/su_max 0.002
_refine_ls_shift/su_mean 0.000
_refine_ls_structure_factor_coef Fsqd
_refine_ls_weighting_details 'calc w = 1/[\s^2^(Fo^2^)+(0.0605P)^2^+0.0445P] where P=(Fo^2^+2Fc^2^)/3'
_refine_ls_weighting_scheme calc
_refine_ls_wR_factor_gt 0.1061
_refine_ls_wR_factor_ref 0.1320
_reflns_number_gt 1795
_reflns_number_total 3473
_reflns_threshold_expression I>2\s(I)
_cod_data_source_file bt2456.cif
_cod_data_source_block I
_cod_original_cell_volume 1704.6(5)
_cod_original_sg_symbol_H-M 'P 21/n'
_cod_database_code 2215006
_cod_database_fobs_code 2215006

loop_
_symmetry_equiv_pos_as_xyz
'x, y, z'
'-x, -y, -z'
'-x+1/2, y+1/2, -z+1/2'
'x-1/2, -y-1/2, z-1/2'

loop_
_atom_site_type_symbol
_atom_site_label
_atom_site_fract_x
_atom_site_fract_y
_atom_site_fract_z
_atom_site_U_iso_or_equiv
_atom_site_adp_type
_atom_site_calc_flag
_atom_site_refinement_flags
_atom_site_occupancy
Cl Cl1 0.07297(8) 1.14374(6) 0.33438(7) 0.0734(3) Uani d . 1
Cl Cl2 0.67186(8) 1.15311(6) 0.41373(7) 0.0755(3) Uani d . 1
O O1 0.10101(17) 0.56724(16) 0.25514(15) 0.0608(6) Uani d . 1
O O2 0.73471(16) 0.58451(15) 0.37660(16) 0.0604(6) Uani d . 1
N N1 0.05304(18) 0.55966(16) 0.42159(16) 0.0431(6) Uani d . 1
N N2 0.56644(18) 0.56438(18) 0.43733(19) 0.0517(6) Uani d . 1
C C1 0.1649(2) 0.8111(2) 0.30465(19) 0.0445(6) Uani d . 1
H H1 0.2263 0.7707 0.2835 0.053 Uiso calc R 1
C C2 0.1644(2) 0.9320(2) 0.3036(2) 0.0485(7) Uani d . 1
H H2 0.2255 0.9731 0.2825 0.058 Uiso calc R 1
C C3 0.0730(2) 0.9914(2) 0.3340(2) 0.0466(7) Uani d . 1
C C4 -0.0192(2) 0.9316(2) 0.3633(2) 0.0524(7) Uani d . 1
H H4 -0.0816 0.9725 0.3819 0.063 Uiso calc R 1
C C5 -0.0182(2) 0.8109(2) 0.3649(2) 0.0462(7) Uani d . 1
H H5 -0.0803 0.7705 0.3848 0.055 Uiso calc R 1
C C6 0.0741(2) 0.7489(2) 0.33721(18) 0.0393(6) Uani d . 1
C C7 0.0774(2) 0.6181(2) 0.3351(2) 0.0407(6) Uani d . 1
C C8 0.0563(2) 0.6076(2) 0.52951(19) 0.0446(7) Uani d . 1
H H8A 0.0580 0.6925 0.5264 0.054 Uiso calc R 1
H H8B 0.1248 0.5815 0.5725 0.054 Uiso calc R 1
C C9 0.0460(2) 0.4316(2) 0.4195(2) 0.0459(7) Uani d . 1
H H9A 0.1142 0.3984 0.4578 0.055 Uiso calc R 1
H H9B 0.0398 0.4041 0.3464 0.055 Uiso calc R 1
C C10 0.6690(2) 0.8217(2) 0.31981(19) 0.0444(7) Uani d . 1
H H10 0.6819 0.7807 0.2589 0.053 Uiso calc R 1
C C11 0.6757(2) 0.9420(2) 0.3207(2) 0.0463(7) Uani d . 1
H H11 0.6916 0.9825 0.2604 0.056 Uiso calc R 1
C C12 0.6586(2) 1.0017(2) 0.4119(2) 0.0443(6) Uani d . 1
C C13 0.6332(2) 0.9435(2) 0.5015(2) 0.0468(7) Uani d . 1
H H13 0.6215 0.9849 0.5625 0.056 Uiso calc R 1
C C14 0.6253(2) 0.8229(2) 0.4990(2) 0.0450(7) Uani d . 1
H H14 0.6077 0.7830 0.5589 0.054 Uiso calc R 1
C C15 0.64333(19) 0.7606(2) 0.40892(19) 0.0386(6) Uani d . 1
C C16 0.6512(2) 0.6301(2) 0.4060(2) 0.0423(7) Uani d . 1
C C17 0.4532(2) 0.6053(2) 0.4531(2) 0.0516(7) Uani d . 1
H H17A 0.3984 0.5761 0.3962 0.062 Uiso calc R 1
H H17B 0.4512 0.6902 0.4510 0.062 Uiso calc R 1
C C18 0.5771(2) 0.4364(2) 0.4426(2) 0.0574(8) Uani d . 1
H H18A 0.6542 0.4136 0.4347 0.069 Uiso calc R 1
H H18B 0.5270 0.4009 0.3852 0.069 Uiso calc R 1

loop_
_atom_site_aniso_label
_atom_site_aniso_U_11
_atom_site_aniso_U_22
_atom_site_aniso_U_33
_atom_site_aniso_U_12
_atom_site_aniso_U_13
_atom_site_aniso_U_23
Cl1 0.1044(7) 0.0389(4) 0.0786(6) -0.0003(4) 0.0184(5) 0.0003(4)
Cl2 0.1046(7) 0.0373(4) 0.0892(6) -0.0095(4) 0.0309(5) -0.0060(4)
O1 0.0898(15) 0.0487(12) 0.0508(13) 0.0040(10) 0.0366(11) -0.0049(9)
O2 0.0639(13) 0.0467(12) 0.0776(14) 0.0110(10) 0.0362(11) 0.0041(10)
N1 0.0661(15) 0.0292(11) 0.0363(13) 0.0006(10) 0.0153(11) -0.0010(9)
N2 0.0502(14) 0.0316(12) 0.0789(17) 0.0098(10) 0.0300(13) 0.0082(11)
C1 0.0428(16) 0.0472(16) 0.0458(16) 0.0024(13) 0.0150(13) 0.0029(12)
C2 0.0487(17) 0.0471(17) 0.0503(17) -0.0051(14) 0.0082(14) 0.0069(13)
C3 0.0599(18) 0.0360(15) 0.0440(17) -0.0011(13) 0.0068(14) 0.0022(12)
C4 0.0542(19) 0.0491(17) 0.0563(19) 0.0103(14) 0.0161(15) 0.0021(14)
C5 0.0457(16) 0.0434(16) 0.0525(17) 0.0016(13) 0.0183(13) 0.0040(13)
C6 0.0426(16) 0.0412(15) 0.0351(14) 0.0023(12) 0.0087(12) 0.0035(11)
C7 0.0455(16) 0.0395(15) 0.0393(16) 0.0025(12) 0.0138(13) 0.0011(12)
C8 0.0654(18) 0.0331(14) 0.0362(15) 0.0029(13) 0.0095(13) -0.0031(11)
C9 0.0659(19) 0.0315(14) 0.0422(16) 0.0060(13) 0.0150(14) -0.0033(11)
C10 0.0545(17) 0.0417(15) 0.0396(16) -0.0018(13) 0.0159(13) -0.0027(12)
C11 0.0534(17) 0.0451(16) 0.0418(17) -0.0037(13) 0.0119(13) 0.0066(13)
C12 0.0466(16) 0.0359(15) 0.0512(17) -0.0031(12) 0.0098(13) -0.0028(13)
C13 0.0536(17) 0.0469(17) 0.0417(17) 0.0013(13) 0.0128(13) -0.0107(13)
C14 0.0517(17) 0.0486(16) 0.0370(15) 0.0011(13) 0.0140(13) 0.0057(12)
C15 0.0391(15) 0.0375(14) 0.0403(15) 0.0010(12) 0.0090(12) 0.0013(12)
C16 0.0474(17) 0.0384(16) 0.0441(16) 0.0066(13) 0.0176(13) 0.0047(12)
C17 0.0524(18) 0.0352(15) 0.070(2) 0.0110(13) 0.0181(15) 0.0019(14)
C18 0.0639(19) 0.0373(16) 0.076(2) 0.0132(14) 0.0274(16) 0.0037(14)

loop_
_atom_type_symbol
_atom_type_description
_atom_type_scat_dispersion_real
_atom_type_scat_dispersion_imag
_atom_type_scat_source
C C 0.0033 0.0016 'International Tables Vol C Tables 4.2.6.8 and 6.1.1.4'
H H 0.0000 0.0000 'International Tables Vol C Tables 4.2.6.8 and 6.1.1.4'
N N 0.0061 0.0033 'International Tables Vol C Tables 4.2.6.8 and 6.1.1.4'
O O 0.0106 0.0060 'International Tables Vol C Tables 4.2.6.8 and 6.1.1.4'
Cl Cl 0.1484 0.1585 'International Tables Vol C Tables 4.2.6.8 and 6.1.1.4'

loop_
_geom_angle_atom_site_label_1
_geom_angle_atom_site_label_2
_geom_angle_atom_site_label_3
_geom_angle_site_symmetry_1
_geom_angle_site_symmetry_3
_geom_angle
C7 N1 C9 . . 119.9(2)
C7 N1 C8 . . 126.1(2)
C9 N1 C8 . . 112.61(19)
C16 N2 C17 . . 126.4(2)
C16 N2 C18 . . 120.1(2)
C17 N2 C18 . . 112.8(2)
C2 C1 C6 . . 120.6(2)
C2 C1 H1 . . 119.7
C6 C1 H1 . . 119.7
C3 C2 C1 . . 119.5(2)
C3 C2 H2 . . 120.3
C1 C2 H2 . . 120.2
C2 C3 C4 . . 120.9(2)
C2 C3 Cl1 . . 119.6(2)
C4 C3 Cl1 . . 119.5(2)
C5 C4 C3 . . 119.5(3)
C5 C4 H4 . . 120.3
C3 C4 H4 . . 120.3
C4 C5 C6 . . 120.8(2)
C4 C5 H5 . . 119.6
C6 C5 H5 . . 119.6
C5 C6 C1 . . 118.7(2)
C5 C6 C7 . . 122.5(2)
C1 C6 C7 . . 118.7(2)
O1 C7 N1 . . 122.0(2)
O1 C7 C6 . . 119.8(2)
N1 C7 C6 . . 118.2(2)
N1 C8 C9 . 2_566 110.8(2)
N1 C8 H8A . . 109.5
C9 C8 H8A 2_566 . 109.5
N1 C8 H8B . . 109.5
C9 C8 H8B 2_566 . 109.5
H8A C8 H8B . . 108.1
N1 C9 C8 . 2_566 109.5(2)
N1 C9 H9A . . 109.8
C8 C9 H9A 2_566 . 109.8
N1 C9 H9B . . 109.8
C8 C9 H9B 2_566 . 109.8
H9A C9 H9B . . 108.2
C11 C10 C15 . . 120.8(2)
C11 C10 H10 . . 119.6
C15 C10 H10 . . 119.6
C10 C11 C12 . . 119.1(2)
C10 C11 H11 . . 120.5
C12 C11 H11 . . 120.5
C11 C12 C13 . . 121.4(2)
C11 C12 Cl2 . . 118.8(2)
C13 C12 Cl2 . . 119.8(2)
C12 C13 C14 . . 118.9(2)
C12 C13 H13 . . 120.6
C14 C13 H13 . . 120.6
C13 C14 C15 . . 121.0(2)
C13 C14 H14 . . 119.5
C15 C14 H14 . . 119.5
C14 C15 C10 . . 118.8(2)
C14 C15 C16 . . 123.4(2)
C10 C15 C16 . . 117.4(2)
O2 C16 N2 . . 121.1(2)
O2 C16 C15 . . 119.3(2)
N2 C16 C15 . . 119.6(2)
N2 C17 C18 . 2_666 110.2(2)
N2 C17 H17A . . 109.6
C18 C17 H17A 2_666 . 109.6
N2 C17 H17B . . 109.6
C18 C17 H17B 2_666 . 109.6
H17A C17 H17B . . 108.1
N2 C18 C17 . 2_666 109.3(2)
N2 C18 H18A . . 109.8
C17 C18 H18A 2_666 . 109.8
N2 C18 H18B . . 109.8
C17 C18 H18B 2_666 . 109.8
H18A C18 H18B . . 108.3

loop_
_geom_bond_atom_site_label_1
_geom_bond_atom_site_label_2
_geom_bond_site_symmetry_2
_geom_bond_distance
Cl1 C3 . 1.739(3)
Cl2 C12 . 1.735(3)
O1 C7 . 1.228(3)
O2 C16 . 1.219(3)
N1 C7 . 1.343(3)
N1 C9 . 1.464(3)
N1 C8 . 1.467(3)
N2 C16 . 1.354(3)
N2 C17 . 1.461(3)
N2 C18 . 1.467(3)
C1 C2 . 1.380(3)
C1 C6 . 1.395(3)
C1 H1 . 0.9300
C2 C3 . 1.375(4)
C2 H2 . 0.9300
C3 C4 . 1.380(4)
C4 C5 . 1.378(3)
C4 H4 . 0.9300
C5 C6 . 1.387(3)
C5 H5 . 0.9300
C6 C7 . 1.494(3)
C8 C9 2_566 1.513(3)
C8 H8A . 0.9700
C8 H8B . 0.9700
C9 C8 2_566 1.513(3)
C9 H9A . 0.9700
C9 H9B . 0.9700
C10 C11 . 1.376(3)
C10 C15 . 1.391(3)
C10 H10 . 0.9300
C11 C12 . 1.377(3)
C11 H11 . 0.9300
C12 C13 . 1.378(3)
C13 C14 . 1.380(3)
C13 H13 . 0.9300
C14 C15 . 1.382(3)
C14 H14 . 0.9300
C15 C16 . 1.492(3)
C17 C18 2_666 1.488(4)
C17 H17A . 0.9700
C17 H17B . 0.9700
C18 C17 2_666 1.488(4)
C18 H18A . 0.9700
C18 H18B . 0.9700

loop_
_geom_hbond_atom_site_label_D
_geom_hbond_atom_site_label_H
_geom_hbond_atom_site_label_A
_geom_hbond_site_symmetry_A
_geom_hbond_distance_DH
_geom_hbond_distance_HA
_geom_hbond_distance_DA
_geom_hbond_angle_DHA
C2 H2 O1 3_555 0.93 2.42 3.350(3) 173
C11 H11 O2 3_655 0.93 2.34 3.265(3) 170
C18 H18B Cg1 ? 0.97 Missing 3.812(3) 155

loop_
_geom_torsion_atom_site_label_1
_geom_torsion_atom_site_label_2
_geom_torsion_atom_site_label_3
_geom_torsion_atom_site_label_4
_geom_torsion_site_symmetry_4
_geom_torsion
C6 C1 C2 C3 . -0.6(4)
C1 C2 C3 C4 . -1.4(4)
C1 C2 C3 Cl1 . 179.15(19)
C2 C3 C4 C5 . 1.7(4)
Cl1 C3 C4 C5 . -178.8(2)
C3 C4 C5 C6 . -0.1(4)
C4 C5 C6 C1 . -1.9(4)
C4 C5 C6 C7 . -178.3(2)
C2 C1 C6 C5 . 2.2(4)
C2 C1 C6 C7 . 178.8(2)
C9 N1 C7 O1 . -4.5(4)
C8 N1 C7 O1 . 160.9(3)
C9 N1 C7 C6 . 174.9(2)
C8 N1 C7 C6 . -19.6(4)
C5 C6 C7 O1 . 127.9(3)
C1 C6 C7 O1 . -48.6(3)
C5 C6 C7 N1 . -51.5(3)
C1 C6 C7 N1 . 132.0(2)
C7 N1 C8 C9 2_566 136.7(2)
C9 N1 C8 C9 2_566 -57.0(3)
C7 N1 C9 C8 2_566 -136.4(2)
C8 N1 C9 C8 2_566 56.2(3)
C15 C10 C11 C12 . 1.1(4)
C10 C11 C12 C13 . -1.0(4)
C10 C11 C12 Cl2 . 177.85(19)
C11 C12 C13 C14 . 0.2(4)
Cl2 C12 C13 C14 . -178.64(19)
C12 C13 C14 C15 . 0.5(4)
C13 C14 C15 C10 . -0.4(4)
C13 C14 C15 C16 . 171.6(2)
C11 C10 C15 C14 . -0.5(4)
C11 C10 C15 C16 . -172.9(2)
C17 N2 C16 O2 . -166.5(3)
C18 N2 C16 O2 . 3.8(4)
C17 N2 C16 C15 . 14.5(4)
C18 N2 C16 C15 . -175.3(2)
C14 C15 C16 O2 . -124.8(3)
C10 C15 C16 O2 . 47.3(3)
C14 C15 C16 N2 . 54.3(4)
C10 C15 C16 N2 . -133.6(3)
C16 N2 C17 C18 2_666 -131.6(3)
C18 N2 C17 C18 2_666 57.6(3)
C16 N2 C18 C17 2_666 131.4(3)
C17 N2 C18 C17 2_666 -57.1(3)
